data_7013343
loop_
_publ_author_name
'Jamie F. Bickley'
'Annemarie A. La Pens\'ee'
'Simon J. Higgins'
'Clare A. Stuart'

_publ_section_title
;
 Syntheses, characterisation and some ligand substitution chemistry of
 Ru(II)--diphosphine triflate complexes
;
_journal_issue 24
_journal_name_full 'Dalton Trans.'
_journal_page_first 4663
_journal_page_last 4668
_journal_paper_doi 10.1039/b306552a
_journal_year 2003
_chemical_formula_sum 'C57 H54 F6 O9 P4 Ru S2'
_chemical_formula_weight 1286.07
_space_group_IT_number 60
_symmetry_cell_setting orthorhombic
_symmetry_Int_Tables_number 60
_symmetry_space_group_name_Hall '-P 2n 2ab'
_symmetry_space_group_name_H-M 'P b c n'
_atom_sites_solution_hydrogens geom
_atom_sites_solution_primary direct
_atom_sites_solution_secondary difmap
_audit_creation_method SHELXL-97
_cell_angle_alpha 90.00
_cell_angle_beta 90.00
_cell_angle_gamma 90.00
_cell_formula_units_Z 4
_cell_length_a 15.043(2)
_cell_length_b 23.607(4)
_cell_length_c 15.831(3)
_cell_measurement_temperature 213(2)
_cell_volume 5621.9(16)
_computing_structure_refinement 'SHELXL-97 (Sheldrick, 1997)'
_computing_structure_solution 'SHELXS-97 (Sheldrick, 1990)'
_diffrn_ambient_temperature 213(2)
_diffrn_detector_area_resol_mean 6.67
_diffrn_measured_fraction_theta_full 0.977
_diffrn_measured_fraction_theta_max 0.977
_diffrn_measurement_device_type 'Stoe IPDS'
_diffrn_measurement_method 'Image plate'
_diffrn_radiation_monochromator graphite
_diffrn_radiation_type MoK\a
_diffrn_radiation_wavelength 0.71073
_diffrn_reflns_av_R_equivalents 0.0418
_diffrn_reflns_av_sigmaI/netI 0.0597
_diffrn_reflns_limit_h_max 14
_diffrn_reflns_limit_h_min -16
_diffrn_reflns_limit_k_max 25
_diffrn_reflns_limit_k_min -24
_diffrn_reflns_limit_l_max 17
_diffrn_reflns_limit_l_min -12
_diffrn_reflns_number 10995
_diffrn_reflns_theta_full 23.00
_diffrn_reflns_theta_max 23.00
_diffrn_reflns_theta_min 2.06
_diffrn_source 'fine-focus sealed tube'
_exptl_absorpt_coefficient_mu 0.543
_exptl_absorpt_correction_T_max 0.8326
_exptl_absorpt_correction_T_min 0.7364
_exptl_absorpt_correction_type none
_exptl_crystal_colour 'Pale yellow'
_exptl_crystal_density_diffrn 1.519
_exptl_crystal_density_method 'not measured'
_exptl_crystal_description Block
_exptl_crystal_F_000 2632
_exptl_crystal_size_max 0.60
_exptl_crystal_size_mid 0.40
_exptl_crystal_size_min 0.35
_refine_diff_density_max 0.591
_refine_diff_density_min -0.422
_refine_diff_density_rms 0.068
_refine_ls_extinction_method none
_refine_ls_goodness_of_fit_ref 0.878
_refine_ls_hydrogen_treatment mixed
_refine_ls_matrix_type full
_refine_ls_number_parameters 430
_refine_ls_number_reflns 3832
_refine_ls_number_restraints 0
_refine_ls_restrained_S_all 0.878
_refine_ls_R_factor_all 0.0608
_refine_ls_R_factor_gt 0.0341
_refine_ls_shift/su_max 0.001
_refine_ls_shift/su_mean 0.000
_refine_ls_structure_factor_coef Fsqd
_refine_ls_weighting_details 'calc w=1/[\s^2^(Fo^2^)+(0.0459P)^2^+0.0000P] where P=(Fo^2^+2Fc^2^)/3'
_refine_ls_weighting_scheme calc
_refine_ls_wR_factor_gt 0.0741
_refine_ls_wR_factor_ref 0.0799
_reflns_number_gt 2486
_reflns_number_total 3832
_reflns_threshold_expression >2sigma(I)
_cod_data_source_file b306552a.txt
_cod_data_source_block cs190
_cod_original_sg_symbol_H-M Pbcn
_cod_database_code 7013343

loop_
_symmetry_equiv_pos_as_xyz
'x, y, z'
'-x+1/2, y+1/2, z'
'x, -y, z+1/2'
'-x+1/2, -y+1/2, z+1/2'
'-x, -y, -z'
'x-1/2, -y-1/2, -z'
'-x, y, -z-1/2'
'x-1/2, y-1/2, -z-1/2'

loop_
_atom_site_label
_atom_site_type_symbol
_atom_site_fract_x
_atom_site_fract_y
_atom_site_fract_z
_atom_site_U_iso_or_equiv
_atom_site_adp_type
_atom_site_occupancy
_atom_site_symmetry_multiplicity
_atom_site_calc_flag
_atom_site_refinement_flags
_atom_site_disorder_assembly
_atom_site_disorder_group
C1 C -0.0081(3) 0.21116(14) 0.0300(2) 0.0195(8) Uani 1 1 d . . .
C2 C -0.0324(3) 0.26246(16) -0.0071(3) 0.0271(10) Uani 1 1 d . . .
H2 H -0.064(3) 0.2882(16) 0.025(3) 0.032 Uiso 1 1 d . . .
C3 C -0.0091(3) 0.27524(18) -0.0892(3) 0.0320(10) Uani 1 1 d . . .
H3 H -0.026(3) 0.3091(18) -0.113(3) 0.038 Uiso 1 1 d . . .
C4 C 0.0407(3) 0.23749(19) -0.1364(3) 0.0352(11) Uani 1 1 d . . .
H4 H 0.058(3) 0.2439(16) -0.199(3) 0.042 Uiso 1 1 d . . .
C5 C 0.0640(3) 0.1862(2) -0.1006(3) 0.0376(12) Uani 1 1 d . . .
H5 H 0.101(3) 0.1584(17) -0.135(3) 0.045 Uiso 1 1 d . . .
C6 C 0.0399(3) 0.17321(18) -0.0189(3) 0.0285(10) Uani 1 1 d . . .
H6 H 0.056(3) 0.1405(17) 0.000(3) 0.034 Uiso 1 1 d . . .
C7 C -0.0310(3) 0.11871(14) 0.1404(3) 0.0182(9) Uani 1 1 d . . .
C8 C 0.0516(3) 0.09340(16) 0.1554(3) 0.0275(11) Uani 1 1 d . . .
H8 H 0.101(3) 0.1166(16) 0.170(3) 0.033 Uiso 1 1 d . . .
C9 C 0.0627(3) 0.03566(17) 0.1440(3) 0.0354(12) Uani 1 1 d . . .
H9 H 0.123(3) 0.0241(17) 0.153(3) 0.042 Uiso 1 1 d . . .
C10 C -0.0082(4) 0.00301(17) 0.1187(3) 0.0430(13) Uani 1 1 d . . .
H10 H -0.006(3) -0.032(2) 0.111(3) 0.052 Uiso 1 1 d . . .
C11 C -0.0907(4) 0.02717(18) 0.1063(3) 0.0423(13) Uani 1 1 d . . .
H11 H -0.137(3) 0.0065(19) 0.089(3) 0.051 Uiso 1 1 d . . .
C12 C -0.1017(3) 0.08511(17) 0.1165(3) 0.0293(11) Uani 1 1 d . . .
H12 H -0.151(3) 0.0999(17) 0.108(3) 0.035 Uiso 1 1 d . . .
C13 C 0.1551(3) 0.21513(14) 0.3542(3) 0.0185(9) Uani 1 1 d . . .
C14 C 0.2162(3) 0.21520(17) 0.4153(3) 0.0224(10) Uani 1 1 d . . .
H14A H 0.273(3) 0.2304(15) 0.408(3) 0.027 Uiso 1 1 d . . .
H14B H 0.205(3) 0.1988(15) 0.467(3) 0.027 Uiso 1 1 d . . .
C15 C 0.2279(2) 0.31177(14) 0.2555(3) 0.0195(8) Uani 1 1 d . . .
C16 C 0.2050(3) 0.35516(16) 0.3113(3) 0.0260(10) Uani 1 1 d . . .
H16 H 0.156(3) 0.3514(16) 0.345(3) 0.031 Uiso 1 1 d . . .
C17 C 0.2530(3) 0.40550(18) 0.3120(3) 0.0363(12) Uani 1 1 d . . .
H17 H 0.236(3) 0.4345(18) 0.354(3) 0.044 Uiso 1 1 d . . .
C18 C 0.3234(3) 0.41275(18) 0.2578(4) 0.0387(12) Uani 1 1 d . . .
H18 H 0.352(3) 0.4473(18) 0.264(3) 0.046 Uiso 1 1 d . . .
C19 C 0.3471(3) 0.3703(2) 0.2037(3) 0.0365(12) Uani 1 1 d . . .
H19 H 0.394(3) 0.3686(17) 0.168(3) 0.044 Uiso 1 1 d . . .
C20 C 0.3003(3) 0.31974(18) 0.2024(3) 0.0289(10) Uani 1 1 d . . .
H20 H 0.315(3) 0.2917(17) 0.167(3) 0.035 Uiso 1 1 d . . .
C21 C 0.2190(2) 0.19950(15) 0.1840(3) 0.0203(9) Uani 1 1 d . . .
C22 C 0.2706(3) 0.15635(19) 0.2179(3) 0.0324(11) Uani 1 1 d . . .
H22 H 0.274(3) 0.1529(18) 0.276(3) 0.039 Uiso 1 1 d . . .
C23 C 0.3144(3) 0.11919(19) 0.1644(4) 0.0430(13) Uani 1 1 d . . .
H23 H 0.343(3) 0.0918(19) 0.191(4) 0.052 Uiso 1 1 d . . .
C24 C 0.3083(3) 0.12460(19) 0.0786(4) 0.0427(13) Uani 1 1 d . . .
H24 H 0.341(3) 0.0994(18) 0.035(3) 0.051 Uiso 1 1 d . . .
C25 C 0.2579(3) 0.16762(17) 0.0441(3) 0.0314(11) Uani 1 1 d . . .
H25 H 0.255(3) 0.1692(16) -0.015(3) 0.038 Uiso 1 1 d . . .
C26 C 0.2136(3) 0.20544(17) 0.0966(3) 0.0239(10) Uani 1 1 d . . .
H26 H 0.181(3) 0.2357(15) 0.072(3) 0.029 Uiso 1 1 d . . .
C27 C 0.4649(4) -0.0052(2) 0.8240(4) 0.0631(17) Uani 1 1 d . . .
H27A H 0.4702 -0.0455 0.8128 0.076 Uiso 1 1 calc R . .
H27B H 0.4029 0.0044 0.8330 0.076 Uiso 1 1 calc R . .
H27C H 0.4989 0.0043 0.8741 0.076 Uiso 1 1 calc R . .
C28 C 0.5000 0.0276(2) 0.7500 0.0400(16) Uani 1 2 d S . .
C29 C 0.6810(4) 0.0545(2) -0.0425(3) 0.0484(14) Uani 1 1 d . . .
P1 P -0.03809(7) 0.19572(4) 0.14015(7) 0.0169(2) Uani 1 1 d . . .
P2 P 0.15752(5) 0.24860(3) 0.25090(7) 0.0161(2) Uani 1 1 d . . .
F1 F 0.6746(3) 0.00480(11) 0.0039(3) 0.0813(11) Uani 1 1 d . . .
F2 F 0.7690(2) 0.06452(12) -0.0445(2) 0.0617(9) Uani 1 1 d . . .
F3 F 0.6577(2) 0.04121(13) -0.1212(2) 0.0695(10) Uani 1 1 d . . .
S1 S 0.61964(8) 0.10949(4) 0.00362(8) 0.0331(3) Uani 1 1 d . . .
O1 O 0.5292(2) 0.08916(12) 0.0002(2) 0.0468(9) Uani 1 1 d . . .
O2 O 0.6387(2) 0.15608(11) -0.0526(2) 0.0374(8) Uani 1 1 d . . .
O3 O 0.6570(2) 0.11403(12) 0.0872(2) 0.0457(9) Uani 1 1 d . . .
O4 O 0.5000 0.07782(15) 0.7500 0.0403(11) Uani 1 2 d S . .
O5 O -0.0007(2) 0.32501(11) 0.15875(19) 0.0234(6) Uani 1 1 d . . .
H28A H 0.036(3) 0.3261(18) 0.129(3) 0.028 Uiso 1 1 d . . .
H28B H -0.005(3) 0.3560(17) 0.181(3) 0.028 Uiso 1 1 d . . .
Ru1 Ru 0.0000 0.255739(15) 0.2500 0.01388(13) Uani 1 2 d S . .

loop_
_atom_site_aniso_label
_atom_site_aniso_U_11
_atom_site_aniso_U_22
_atom_site_aniso_U_33
_atom_site_aniso_U_23
_atom_site_aniso_U_13
_atom_site_aniso_U_12
C1 0.014(2) 0.0308(19) 0.014(2) -0.0027(15) -0.002(2) 0.0007(17)
C2 0.026(2) 0.034(2) 0.021(2) -0.0028(19) 0.003(2) 0.0027(17)
C3 0.030(3) 0.047(2) 0.019(2) 0.0070(19) -0.005(2) 0.000(2)
C4 0.023(2) 0.066(3) 0.016(3) -0.001(2) 0.002(2) -0.006(2)
C5 0.033(3) 0.059(3) 0.021(3) -0.003(2) 0.007(2) 0.012(2)
C6 0.029(2) 0.038(2) 0.018(3) -0.0007(19) 0.002(2) 0.0064(19)
C7 0.020(2) 0.0228(19) 0.012(2) -0.0031(16) 0.0018(18) -0.0008(16)
C8 0.026(3) 0.029(2) 0.027(3) 0.0009(19) 0.000(2) 0.0021(19)
C9 0.041(3) 0.032(2) 0.033(3) 0.007(2) 0.000(3) 0.011(2)
C10 0.069(4) 0.0194(19) 0.041(3) 0.0016(18) -0.007(3) 0.003(3)
C11 0.049(4) 0.030(3) 0.048(4) 0.003(2) -0.014(3) -0.014(2)
C12 0.024(3) 0.035(2) 0.029(3) 0.0044(19) -0.007(2) 0.0008(19)
C13 0.017(2) 0.0193(18) 0.020(2) 0.0000(16) 0.005(2) 0.0002(15)
C14 0.019(3) 0.033(2) 0.014(3) 0.0024(18) -0.002(2) 0.0003(18)
C15 0.0110(19) 0.0286(17) 0.019(2) 0.007(2) -0.003(2) -0.0017(14)
C16 0.019(2) 0.031(2) 0.028(3) 0.0012(19) 0.000(2) -0.0026(18)
C17 0.034(3) 0.033(2) 0.042(3) -0.005(2) -0.011(3) 0.001(2)
C18 0.036(3) 0.035(2) 0.045(3) 0.009(3) -0.013(3) -0.013(2)
C19 0.029(3) 0.053(3) 0.028(3) 0.014(2) 0.001(2) -0.017(2)
C20 0.027(3) 0.042(3) 0.018(3) 0.0059(19) 0.001(2) -0.006(2)
C21 0.011(2) 0.029(2) 0.021(2) 0.0013(17) 0.0042(19) -0.0001(16)
C22 0.029(3) 0.040(2) 0.028(3) 0.002(2) 0.006(2) 0.007(2)
C23 0.040(3) 0.043(3) 0.047(4) 0.008(2) 0.007(3) 0.018(2)
C24 0.046(3) 0.038(3) 0.044(4) -0.007(2) 0.015(3) 0.008(2)
C25 0.032(3) 0.037(2) 0.025(3) -0.004(2) 0.010(2) -0.003(2)
C26 0.020(2) 0.028(2) 0.024(3) 0.0008(19) 0.001(2) 0.0002(17)
C27 0.068(4) 0.062(3) 0.059(4) 0.012(3) 0.010(3) -0.006(3)
C28 0.034(4) 0.042(4) 0.044(4) 0.000 -0.007(4) 0.000
C29 0.042(4) 0.075(4) 0.028(3) -0.010(3) -0.006(3) -0.024(3)
P1 0.0142(5) 0.0232(5) 0.0133(6) -0.0020(4) 0.0005(5) 0.0020(4)
P2 0.0115(5) 0.0244(4) 0.0123(5) 0.0012(5) 0.0009(5) -0.0008(3)
F1 0.119(3) 0.0368(15) 0.088(3) 0.0107(15) 0.016(3) 0.0126(17)
F2 0.050(2) 0.082(2) 0.053(2) 0.0037(16) -0.0065(17) 0.0189(16)
F3 0.078(2) 0.086(2) 0.044(2) -0.0258(16) -0.0086(19) 0.0063(17)
S1 0.0350(7) 0.0347(6) 0.0295(7) 0.0045(5) -0.0053(6) -0.0031(5)
O1 0.032(2) 0.0515(18) 0.057(3) -0.0013(16) -0.0051(18) -0.0120(14)
O2 0.0298(19) 0.0401(16) 0.042(2) 0.0206(15) -0.0053(16) -0.0064(13)
O3 0.054(2) 0.0538(19) 0.029(2) 0.0002(15) -0.0180(19) 0.0032(16)
O4 0.062(3) 0.026(2) 0.033(3) 0.000 -0.009(3) 0.000
O5 0.0246(16) 0.0259(13) 0.0198(17) 0.0011(11) 0.0055(16) 0.0035(15)
Ru1 0.0112(2) 0.0202(2) 0.0102(2) 0.000 0.0013(2) 0.000

loop_
_atom_type_symbol
_atom_type_description
_atom_type_scat_dispersion_real
_atom_type_scat_dispersion_imag
_atom_type_scat_source
C C 0.0033 0.0016 'International Tables Vol C Tables 4.2.6.8 and 6.1.1.4'
H H 0.0000 0.0000 'International Tables Vol C Tables 4.2.6.8 and 6.1.1.4'
P P 0.1023 0.0942 'International Tables Vol C Tables 4.2.6.8 and 6.1.1.4'
F F 0.0171 0.0103 'International Tables Vol C Tables 4.2.6.8 and 6.1.1.4'
S S 0.1246 0.1234 'International Tables Vol C Tables 4.2.6.8 and 6.1.1.4'
O O 0.0106 0.0060 'International Tables Vol C Tables 4.2.6.8 and 6.1.1.4'
Ru Ru -1.2594 0.8363 'International Tables Vol C Tables 4.2.6.8 and 6.1.1.4'

loop_
_geom_angle_atom_site_label_1
_geom_angle_atom_site_label_2
_geom_angle_atom_site_label_3
_geom_angle
_geom_angle_site_symmetry_1
_geom_angle_site_symmetry_3
_geom_angle_publ_flag
C6 C1 C2 117.5(4) . . ?
C6 C1 P1 122.0(3) . . ?
C2 C1 P1 120.5(3) . . ?
C3 C2 C1 121.3(4) . . ?
C2 C3 C4 120.4(4) . . ?
C5 C4 C3 118.7(4) . . ?
C6 C5 C4 120.9(4) . . ?
C5 C6 C1 121.1(4) . . ?
C12 C7 C8 119.1(4) . . ?
C12 C7 P1 121.9(3) . . ?
C8 C7 P1 118.6(3) . . ?
C9 C8 C7 120.4(4) . . ?
C10 C9 C8 119.7(4) . . ?
C9 C10 C11 120.5(4) . . ?
C10 C11 C12 119.8(4) . . ?
C7 C12 C11 120.5(4) . . ?
C14 C13 P2 129.7(3) . . ?
C14 C13 P1 129.1(3) . 7_556 ?
P2 C13 P1 99.9(2) . 7_556 ?
C20 C15 C16 118.5(4) . . ?
C20 C15 P2 122.7(3) . . ?
C16 C15 P2 118.7(3) . . ?
C17 C16 C15 120.2(4) . . ?
C18 C17 C16 120.1(4) . . ?
C19 C18 C17 120.1(4) . . ?
C18 C19 C20 120.6(5) . . ?
C19 C20 C15 120.5(4) . . ?
C22 C21 C26 119.4(4) . . ?
C22 C21 P2 121.7(3) . . ?
C26 C21 P2 118.9(3) . . ?
C23 C22 C21 119.5(5) . . ?
C24 C23 C22 121.1(5) . . ?
C23 C24 C25 119.9(5) . . ?
C24 C25 C26 119.9(5) . . ?
C25 C26 C21 120.1(4) . . ?
O4 C28 C27 121.1(3) . 7_657 ?
O4 C28 C27 121.1(3) . . ?
C27 C28 C27 117.9(6) 7_657 . ?
F3 C29 F2 106.2(4) . . ?
F3 C29 F1 106.1(4) . . ?
F2 C29 F1 103.3(4) . . ?
F3 C29 S1 115.2(4) . . ?
F2 C29 S1 113.5(3) . . ?
F1 C29 S1 111.7(4) . . ?
C7 P1 C13 107.93(17) . 7_556 ?
C7 P1 C1 100.69(16) . . ?
C13 P1 C1 103.54(19) 7_556 . ?
C7 P1 Ru1 126.49(13) . . ?
C13 P1 Ru1 92.78(13) 7_556 . ?
C1 P1 Ru1 122.05(12) . . ?
C13 P2 C21 104.87(17) . . ?
C13 P2 C15 109.28(19) . . ?
C21 P2 C15 104.32(17) . . ?
C13 P2 Ru1 90.95(13) . . ?
C21 P2 Ru1 123.22(13) . . ?
C15 P2 Ru1 121.30(11) . . ?
O3 S1 O1 115.2(2) . . ?
O3 S1 O2 115.62(19) . . ?
O1 S1 O2 114.6(2) . . ?
O3 S1 C29 103.4(2) . . ?
O1 S1 C29 103.6(2) . . ?
O2 S1 C29 101.7(2) . . ?
O5 Ru1 O5 82.91(16) 7_556 . ?
O5 Ru1 P1 163.16(9) 7_556 . ?
O5 Ru1 P1 87.72(9) . . ?
O5 Ru1 P1 87.72(9) 7_556 7_556 ?
O5 Ru1 P1 163.16(9) . 7_556 ?
P1 Ru1 P1 104.54(5) . 7_556 ?
O5 Ru1 P2 93.55(9) 7_556 7_556 ?
O5 Ru1 P2 92.54(9) . 7_556 ?
P1 Ru1 P2 72.85(4) . 7_556 ?
P1 Ru1 P2 102.00(4) 7_556 7_556 ?
O5 Ru1 P2 92.54(9) 7_556 . ?
O5 Ru1 P2 93.55(9) . . ?
P1 Ru1 P2 102.00(4) . . ?
P1 Ru1 P2 72.85(4) 7_556 . ?
P2 Ru1 P2 171.86(4) 7_556 . ?

loop_
_geom_bond_atom_site_label_1
_geom_bond_atom_site_label_2
_geom_bond_distance
_geom_bond_site_symmetry_2
_geom_bond_publ_flag
C1 C6 1.387(6) . ?
C1 C2 1.394(5) . ?
C1 P1 1.838(4) . ?
C2 C3 1.379(6) . ?
C3 C4 1.384(7) . ?
C4 C5 1.381(7) . ?
C5 C6 1.378(6) . ?
C7 C12 1.380(6) . ?
C7 C8 1.398(6) . ?
C7 P1 1.821(3) . ?
C8 C9 1.385(6) . ?
C9 C10 1.376(7) . ?
C10 C11 1.380(7) . ?
C11 C12 1.387(6) . ?
C13 C14 1.334(6) . ?
C13 P2 1.816(4) . ?
C13 P1 1.822(4) 7_556 ?
C15 C20 1.387(6) . ?
C15 C16 1.396(6) . ?
C15 P2 1.831(3) . ?
C16 C17 1.391(6) . ?
C17 C18 1.373(7) . ?
C18 C19 1.366(7) . ?
C19 C20 1.385(6) . ?
C21 C22 1.389(6) . ?
C21 C26 1.393(6) . ?
C21 P2 1.823(4) . ?
C22 C23 1.386(7) . ?
C23 C24 1.367(7) . ?
C24 C25 1.381(7) . ?
C25 C26 1.390(6) . ?
C27 C28 1.500(6) . ?
C28 O4 1.186(7) . ?
C28 C27 1.500(6) 7_657 ?
C29 F3 1.332(6) . ?
C29 F2 1.345(6) . ?
C29 F1 1.388(6) . ?
C29 S1 1.752(6) . ?
P1 C13 1.822(4) 7_556 ?
P1 Ru1 2.3151(11) . ?
P2 Ru1 2.3756(9) . ?
S1 O3 1.442(3) . ?
S1 O1 1.443(3) . ?
S1 O2 1.444(3) . ?
O5 Ru1 2.182(3) . ?
Ru1 O5 2.182(3) 7_556 ?
Ru1 P1 2.3151(11) 7_556 ?
Ru1 P2 2.3756(9) 7_556 ?

loop_
_geom_hbond_atom_site_label_D
_geom_hbond_atom_site_label_H
_geom_hbond_atom_site_label_A
_geom_hbond_distance_DH
_geom_hbond_distance_HA
_geom_hbond_distance_DA
_geom_hbond_angle_DHA
_geom_hbond_site_symmetry_A
O5 H28B O4 0.81(4) 1.91(4) 2.711(4) 168(4) 6_566
O5 H28A S1 0.73(5) 2.88(5) 3.504(3) 145(4) 6_565
O5 H28A O2 0.73(5) 2.00(5) 2.723(4) 170(5) 6_565

loop_
_geom_torsion_atom_site_label_1
_geom_torsion_atom_site_label_2
_geom_torsion_atom_site_label_3
_geom_torsion_atom_site_label_4
_geom_torsion
_geom_torsion_site_symmetry_1
_geom_torsion_site_symmetry_2
_geom_torsion_site_symmetry_3
_geom_torsion_site_symmetry_4
_geom_torsion_publ_flag
C6 C1 C2 C3 -0.4(6) . . . . ?
P1 C1 C2 C3 178.8(3) . . . . ?
C1 C2 C3 C4 -1.2(7) . . . . ?
C2 C3 C4 C5 2.1(7) . . . . ?
C3 C4 C5 C6 -1.4(7) . . . . ?
C4 C5 C6 C1 -0.3(7) . . . . ?
C2 C1 C6 C5 1.2(6) . . . . ?
P1 C1 C6 C5 -178.1(4) . . . . ?
C12 C7 C8 C9 2.0(6) . . . . ?
P1 C7 C8 C9 -170.5(4) . . . . ?
C7 C8 C9 C10 -0.9(7) . . . . ?
C8 C9 C10 C11 -1.2(8) . . . . ?
C9 C10 C11 C12 2.1(8) . . . . ?
C8 C7 C12 C11 -1.0(7) . . . . ?
P1 C7 C12 C11 171.2(4) . . . . ?
C10 C11 C12 C7 -1.0(8) . . . . ?
C20 C15 C16 C17 1.3(6) . . . . ?
P2 C15 C16 C17 -175.2(3) . . . . ?
C15 C16 C17 C18 -0.1(7) . . . . ?
C16 C17 C18 C19 -0.8(7) . . . . ?
C17 C18 C19 C20 0.5(7) . . . . ?
C18 C19 C20 C15 0.7(7) . . . . ?
C16 C15 C20 C19 -1.6(6) . . . . ?
P2 C15 C20 C19 174.7(3) . . . . ?
C26 C21 C22 C23 -1.4(7) . . . . ?
P2 C21 C22 C23 178.4(4) . . . . ?
C21 C22 C23 C24 0.7(8) . . . . ?
C22 C23 C24 C25 -0.1(8) . . . . ?
C23 C24 C25 C26 0.2(7) . . . . ?
C24 C25 C26 C21 -0.9(7) . . . . ?
C22 C21 C26 C25 1.5(6) . . . . ?
P2 C21 C26 C25 -178.2(3) . . . . ?
C12 C7 P1 C13 21.9(4) . . . 7_556 ?
C8 C7 P1 C13 -165.9(3) . . . 7_556 ?
C12 C7 P1 C1 -86.3(4) . . . . ?
C8 C7 P1 C1 86.0(4) . . . . ?
C12 C7 P1 Ru1 129.5(3) . . . . ?
C8 C7 P1 Ru1 -58.2(4) . . . . ?
C6 C1 P1 C7 -22.1(4) . . . . ?
C2 C1 P1 C7 158.7(3) . . . . ?
C6 C1 P1 C13 -133.6(4) . . . 7_556 ?
C2 C1 P1 C13 47.1(4) . . . 7_556 ?
C6 C1 P1 Ru1 124.3(3) . . . . ?
C2 C1 P1 Ru1 -55.0(4) . . . . ?
C14 C13 P2 C21 83.0(4) . . . . ?
P1 C13 P2 C21 -109.32(18) 7_556 . . . ?
C14 C13 P2 C15 -28.4(4) . . . . ?
P1 C13 P2 C15 139.33(16) 7_556 . . . ?
C14 C13 P2 Ru1 -152.2(4) . . . . ?
P1 C13 P2 Ru1 15.53(14) 7_556 . . . ?
C22 C21 P2 C13 -15.9(4) . . . . ?
C26 C21 P2 C13 163.9(3) . . . . ?
C22 C21 P2 C15 99.0(4) . . . . ?
C26 C21 P2 C15 -81.3(3) . . . . ?
C22 C21 P2 Ru1 -117.1(3) . . . . ?
C26 C21 P2 Ru1 62.7(3) . . . . ?
C20 C15 P2 C13 123.7(4) . . . . ?
C16 C15 P2 C13 -60.0(4) . . . . ?
C20 C15 P2 C21 12.0(4) . . . . ?
C16 C15 P2 C21 -171.7(3) . . . . ?
C20 C15 P2 Ru1 -132.8(3) . . . . ?
C16 C15 P2 Ru1 43.5(4) . . . . ?
F3 C29 S1 O3 178.9(4) . . . . ?
F2 C29 S1 O3 -58.4(4) . . . . ?
F1 C29 S1 O3 57.9(4) . . . . ?
F3 C29 S1 O1 58.4(4) . . . . ?
F2 C29 S1 O1 -178.9(4) . . . . ?
F1 C29 S1 O1 -62.7(4) . . . . ?
F3 C29 S1 O2 -60.8(4) . . . . ?
F2 C29 S1 O2 61.9(4) . . . . ?
F1 C29 S1 O2 178.1(3) . . . . ?
C7 P1 Ru1 O5 -139.6(3) . . . 7_556 ?
C13 P1 Ru1 O5 -24.8(3) 7_556 . . 7_556 ?
C1 P1 Ru1 O5 83.1(3) . . . 7_556 ?
C7 P1 Ru1 O5 164.36(18) . . . . ?
C13 P1 Ru1 O5 -80.85(15) 7_556 . . . ?
C1 P1 Ru1 O5 27.02(17) . . . . ?
C7 P1 Ru1 P1 -3.95(16) . . . 7_556 ?
C13 P1 Ru1 P1 110.84(12) 7_556 . . 7_556 ?
C1 P1 Ru1 P1 -141.28(16) . . . 7_556 ?
C7 P1 Ru1 P2 -102.27(17) . . . 7_556 ?
C13 P1 Ru1 P2 12.52(12) 7_556 . . 7_556 ?
C1 P1 Ru1 P2 120.39(15) . . . 7_556 ?
C7 P1 Ru1 P2 71.21(16) . . . . ?
C13 P1 Ru1 P2 -174.00(12) 7_556 . . . ?
C1 P1 Ru1 P2 -66.13(15) . . . . ?
C13 P2 Ru1 O5 74.28(14) . . . 7_556 ?
C21 P2 Ru1 O5 -177.19(17) . . . 7_556 ?
C15 P2 Ru1 O5 -39.08(19) . . . 7_556 ?
C13 P2 Ru1 O5 157.33(14) . . . . ?
C21 P2 Ru1 O5 -94.14(17) . . . . ?
C15 P2 Ru1 O5 43.97(19) . . . . ?
C13 P2 Ru1 P1 -114.25(12) . . . . ?
C21 P2 Ru1 P1 -5.72(16) . . . . ?
C15 P2 Ru1 P1 132.39(17) . . . . ?
C13 P2 Ru1 P1 -12.54(11) . . . 7_556 ?
C21 P2 Ru1 P1 95.99(16) . . . 7_556 ?
C15 P2 Ru1 P1 -125.91(18) . . . 7_556 ?
C13 P2 Ru1 P2 -64.21(11) . . . 7_556 ?
C21 P2 Ru1 P2 44.31(15) . . . 7_556 ?
C15 P2 Ru1 P2 -177.58(17) . . . 7_556 ?
